data_2231278
loop_
_publ_author_name
'Alam, Naveed'
'Ehsan, Muhammad Ali'
'Zeller, Matthias'
'Mazhar, Muhammad'
'Arifin, Zainudin'

_publ_section_title
;
 Bis(<i>O</i>-<i>n</i>-butyl
 dithiocarbonato-\k^2^<i>S</i>,<i>S</i>')bis(pyridine-\k<i>N</i>)manganese(II)
;
_journal_coeditor_code RK2277
_journal_issue 8
_journal_name_full 'Acta Crystallographica Section E'
_journal_page_first m1064
_journal_paper_doi 10.1107/S1600536811026523
_journal_volume 67
_journal_year 2011
_chemical_formula_iupac '[Mn (C5 H9 O S2)2 (C5 H5 N)2]'
_chemical_formula_moiety 'C20 H28 Mn N2 O2 S4'
_chemical_formula_sum 'C20 H28 Mn N2 O2 S4'
_chemical_formula_weight 511.66
_chemical_melting_point 368
_chemical_name_systematic
;
Bis(<i>O</i>-<i>n</i>-butyl
dithiocarbonato-\k^2^<i>S</i>,<i>S</i>')bis(pyridine-\k<i>N</i>)manganese(II)
;
_space_group_IT_number 14
_symmetry_cell_setting monoclinic
_symmetry_space_group_name_Hall '-P 2ybc'
_symmetry_space_group_name_H-M 'P 1 21/c 1'
_atom_sites_solution_hydrogens geom
_atom_sites_solution_primary direct
_atom_sites_solution_secondary difmap
_audit_creation_method SHELXL97
_cell_angle_alpha 90.00
_cell_angle_beta 97.536(3)
_cell_angle_gamma 90.00
_cell_formula_units_Z 2
_cell_length_a 10.9189(17)
_cell_length_b 6.0853(9)
_cell_length_c 17.650(3)
_cell_measurement_reflns_used 6031
_cell_measurement_temperature 100(2)
_cell_measurement_theta_max 30.74
_cell_measurement_theta_min 2.80
_cell_volume 1162.6(3)
_computing_cell_refinement '<i>SAINT-Plus</i> (Bruker, 2002)'
_computing_data_collection '<i>SMART</i> (Bruker, 2002)'
_computing_data_reduction '<i>SAINT-Plus</i> (Bruker, 2002)'
_computing_molecular_graphics '<i>SHELXTL</i> (Sheldrick, 2008)'
_computing_publication_material '<i>publCIF</i> (Westrip, 2010)'
_computing_structure_refinement '<i>SHELXTL</i> (Sheldrick, 2008)'
_computing_structure_solution '<i>SHELXTL</i> (Sheldrick, 2008)'
_diffrn_ambient_temperature 100(2)
_diffrn_measured_fraction_theta_full 0.994
_diffrn_measured_fraction_theta_max 0.994
_diffrn_measurement_device_type 'Bruker SMART APEX CCD'
_diffrn_measurement_method \w
_diffrn_radiation_monochromator graphite
_diffrn_radiation_source 'fine-focus sealed tube'
_diffrn_radiation_type MoK\a
_diffrn_radiation_wavelength 0.71073
_diffrn_reflns_av_R_equivalents 0.0275
_diffrn_reflns_av_sigmaI/netI 0.0221
_diffrn_reflns_limit_h_max 14
_diffrn_reflns_limit_h_min -14
_diffrn_reflns_limit_k_max 8
_diffrn_reflns_limit_k_min -8
_diffrn_reflns_limit_l_max 23
_diffrn_reflns_limit_l_min -23
_diffrn_reflns_number 11354
_diffrn_reflns_theta_full 28.27
_diffrn_reflns_theta_max 28.27
_diffrn_reflns_theta_min 2.80
_diffrn_standards_number 0
_exptl_absorpt_coefficient_mu 0.946
_exptl_absorpt_correction_T_max 0.782
_exptl_absorpt_correction_T_min 0.630
_exptl_absorpt_correction_type multi-scan
_exptl_absorpt_process_details '(<i>SADABS</i>; Bruker, 2003)'
_exptl_crystal_colour yellow
_exptl_crystal_density_diffrn 1.462
_exptl_crystal_density_method 'not measured'
_exptl_crystal_description block
_exptl_crystal_F_000 534
_exptl_crystal_size_max 0.50
_exptl_crystal_size_mid 0.37
_exptl_crystal_size_min 0.26
_refine_diff_density_max 0.335
_refine_diff_density_min -0.498
_refine_ls_extinction_method none
_refine_ls_goodness_of_fit_ref 1.122
_refine_ls_hydrogen_treatment constr
_refine_ls_matrix_type full
_refine_ls_number_parameters 151
_refine_ls_number_reflns 2871
_refine_ls_number_restraints 1
_refine_ls_restrained_S_all 1.121
_refine_ls_R_factor_all 0.0255
_refine_ls_R_factor_gt 0.0250
_refine_ls_shift/su_max 0.001
_refine_ls_shift/su_mean 0.000
_refine_ls_structure_factor_coef Fsqd
_refine_ls_weighting_details 'calc w=1/[\s^2^(Fo^2^)+(0.0232P)^2^+0.6054P] where P=(Fo^2^+2Fc^2^)/3'
_refine_ls_weighting_scheme calc
_refine_ls_wR_factor_gt 0.0636
_refine_ls_wR_factor_ref 0.0639
_reflns_number_gt 2797
_reflns_number_total 2871
_reflns_threshold_expression I>2\s(I)
_cod_data_source_file rk2277.cif
_cod_data_source_block I
_cod_original_sg_symbol_H-M 'P 21/c'
_cod_database_code 2231278
_cod_database_fobs_code 2231278

loop_
_symmetry_equiv_pos_as_xyz
'x, y, z'
'-x, y+1/2, -z+1/2'
'-x, -y, -z'
'x, -y-1/2, z-1/2'

loop_
_atom_site_type_symbol
_atom_site_label
_atom_site_fract_x
_atom_site_fract_y
_atom_site_fract_z
_atom_site_U_iso_or_equiv
_atom_site_adp_type
_atom_site_calc_flag
_atom_site_refinement_flags
_atom_site_occupancy
_atom_site_symmetry_multiplicity
_atom_site_disorder_assembly
_atom_site_disorder_group
C C1 0.57264(12) 0.6534(2) 1.17119(7) 0.0219(3) Uani d . 1 1 . .
H H1A 0.5302 0.7817 1.1516 0.026 Uiso calc R 1 1 . .
C C2 0.61621(13) 0.6439(2) 1.24896(7) 0.0261(3) Uani d . 1 1 . .
H H2A 0.6034 0.7634 1.2817 0.031 Uiso calc R 1 1 . .
C C3 0.67842(14) 0.4574(3) 1.27770(7) 0.0282(3) Uani d . 1 1 . .
H H3A 0.7083 0.4460 1.3306 0.034 Uiso calc R 1 1 . .
C C4 0.69638(13) 0.2874(2) 1.22795(8) 0.0271(3) Uani d . 1 1 . .
H H4A 0.7397 0.1585 1.2462 0.033 Uiso calc R 1 1 . .
C C5 0.65016(12) 0.3084(2) 1.15104(7) 0.0224(3) Uani d . 1 1 . .
H H5A 0.6627 0.1916 1.1172 0.027 Uiso calc R 1 1 . .
C C6 0.72640(11) 0.6918(2) 0.95170(6) 0.0183(2) Uani d D 1 1 . .
O O1 0.8259(9) 0.7831(13) 0.9285(10) 0.0169(10) Uani d PD 0.589(2) 1 A 1
C C7 0.9256(16) 0.674(3) 0.9020(10) 0.0235(7) Uani d P 0.589(2) 1 A 1
H H7A 0.8944 0.5470 0.8700 0.028 Uiso calc PR 0.589(2) 1 A 1
H H7B 0.9824 0.6178 0.9460 0.028 Uiso calc PR 0.589(2) 1 A 1
C C8 0.9949(2) 0.8301(4) 0.85523(13) 0.0212(3) Uani d P 0.589(2) 1 A 1
H H8A 1.0637 0.7495 0.8364 0.025 Uiso calc PR 0.589(2) 1 A 1
H H8B 0.9383 0.8804 0.8101 0.025 Uiso calc PR 0.589(2) 1 A 1
C C9 1.0467(2) 1.0298(4) 0.90058(13) 0.0232(4) Uani d P 0.589(2) 1 A 1
H H9A 0.9792 1.1045 0.9228 0.028 Uiso calc PR 0.589(2) 1 A 1
H H9B 1.1088 0.9809 0.9432 0.028 Uiso calc PR 0.589(2) 1 A 1
C C10 1.1062(15) 1.191(2) 0.8511(9) 0.0263(14) Uani d P 0.589(2) 1 A 1
H H10A 1.1392 1.3158 0.8823 0.039 Uiso calc PR 0.589(2) 1 A 1
H H10B 1.0444 1.2426 0.8097 0.039 Uiso calc PR 0.589(2) 1 A 1
H H10C 1.1736 1.1174 0.8294 0.039 Uiso calc PR 0.589(2) 1 A 1
O O1B 0.8163(14) 0.819(2) 0.9292(15) 0.0169(10) Uani d PD 0.411(2) 1 A 2
C C7B 0.920(2) 0.683(4) 0.9022(14) 0.0235(7) Uani d P 0.411(2) 1 A 2
H H7BA 0.9431 0.5589 0.9372 0.028 Uiso calc PR 0.411(2) 1 A 2
H H7BB 0.8949 0.6257 0.8500 0.028 Uiso calc PR 0.411(2) 1 A 2
C C8B 1.0250(3) 0.8474(5) 0.90349(19) 0.0212(3) Uani d P 0.411(2) 1 A 2
H H8BA 1.0947 0.7751 0.8827 0.025 Uiso calc PR 0.411(2) 1 A 2
H H8BB 1.0537 0.8874 0.9573 0.025 Uiso calc PR 0.411(2) 1 A 2
C C9B 0.9920(3) 1.0572(6) 0.85830(19) 0.0232(4) Uani d P 0.411(2) 1 A 2
H H9BA 0.9239 1.1321 0.8798 0.028 Uiso calc PR 0.411(2) 1 A 2
H H9BB 0.9617 1.0177 0.8047 0.028 Uiso calc PR 0.411(2) 1 A 2
C C10B 1.102(2) 1.219(3) 0.8590(13) 0.0263(14) Uani d P 0.411(2) 1 A 2
H H10D 1.0730 1.3545 0.8324 0.039 Uiso calc PR 0.411(2) 1 A 2
H H10E 1.1663 1.1515 0.8331 0.039 Uiso calc PR 0.411(2) 1 A 2
H H10F 1.1351 1.2532 0.9119 0.039 Uiso calc PR 0.411(2) 1 A 2
Mn Mn1 0.5000 0.5000 1.0000 0.01767(8) Uani d S 1 2 . .
N N1 0.58831(10) 0.48802(18) 1.12286(6) 0.0197(2) Uani d . 1 1 A .
S S1 0.61548(3) 0.86094(5) 0.978244(17) 0.01905(8) Uani d . 1 1 A .
S S2 0.71689(3) 0.41428(5) 0.953823(19) 0.02316(9) Uani d . 1 1 A .

loop_
_atom_site_aniso_label
_atom_site_aniso_U_11
_atom_site_aniso_U_22
_atom_site_aniso_U_33
_atom_site_aniso_U_12
_atom_site_aniso_U_13
_atom_site_aniso_U_23
C1 0.0267(6) 0.0216(6) 0.0180(6) -0.0082(5) 0.0053(5) -0.0013(5)
C2 0.0331(7) 0.0287(7) 0.0171(6) -0.0124(6) 0.0062(5) -0.0053(5)
C3 0.0327(7) 0.0350(7) 0.0159(6) -0.0152(6) -0.0006(5) 0.0009(5)
C4 0.0289(7) 0.0272(7) 0.0236(6) -0.0073(6) -0.0031(5) 0.0034(5)
C5 0.0248(6) 0.0224(6) 0.0200(6) -0.0068(5) 0.0025(5) -0.0012(5)
C6 0.0209(6) 0.0196(6) 0.0137(5) -0.0060(5) -0.0001(4) 0.0020(4)
O1 0.0140(14) 0.005(3) 0.0317(5) 0.0019(17) 0.0048(12) 0.006(2)
C7 0.0200(14) 0.0205(13) 0.0304(7) -0.0033(11) 0.0055(8) 0.0032(8)
C8 0.0172(8) 0.0231(8) 0.0237(8) -0.0035(7) 0.0040(7) 0.0021(8)
C9 0.0226(9) 0.0233(8) 0.0232(9) -0.0059(7) 0.0008(6) 0.0035(7)
C10 0.0269(13) 0.022(3) 0.031(3) -0.007(2) 0.0053(16) 0.003(2)
O1B 0.0140(14) 0.005(3) 0.0317(5) 0.0019(17) 0.0048(12) 0.006(2)
C7B 0.0200(14) 0.0205(13) 0.0304(7) -0.0033(11) 0.0055(8) 0.0032(8)
C8B 0.0172(8) 0.0231(8) 0.0237(8) -0.0035(7) 0.0040(7) 0.0021(8)
C9B 0.0226(9) 0.0233(8) 0.0232(9) -0.0059(7) 0.0008(6) 0.0035(7)
C10B 0.0269(13) 0.022(3) 0.031(3) -0.007(2) 0.0053(16) 0.003(2)
Mn1 0.02238(14) 0.01829(14) 0.01273(12) -0.00792(10) 0.00374(9) -0.00022(9)
N1 0.0229(5) 0.0207(5) 0.0157(5) -0.0079(4) 0.0037(4) -0.0008(4)
S1 0.02207(16) 0.01559(14) 0.01983(15) -0.00504(11) 0.00407(11) 0.00058(11)
S2 0.02738(17) 0.01555(15) 0.02887(17) -0.00708(12) 0.01235(13) -0.00299(12)

loop_
_atom_type_symbol
_atom_type_description
_atom_type_scat_dispersion_real
_atom_type_scat_dispersion_imag
_atom_type_scat_source
C C 0.0033 0.0016 'International Tables Vol C Tables 4.2.6.8 and 6.1.1.4'
H H 0.0000 0.0000 'International Tables Vol C Tables 4.2.6.8 and 6.1.1.4'
N N 0.0061 0.0033 'International Tables Vol C Tables 4.2.6.8 and 6.1.1.4'
O O 0.0106 0.0060 'International Tables Vol C Tables 4.2.6.8 and 6.1.1.4'
S S 0.1246 0.1234 'International Tables Vol C Tables 4.2.6.8 and 6.1.1.4'
Mn Mn 0.3368 0.7283 'International Tables Vol C Tables 4.2.6.8 and 6.1.1.4'

loop_
_geom_angle_atom_site_label_1
_geom_angle_atom_site_label_2
_geom_angle_atom_site_label_3
_geom_angle_site_symmetry_1
_geom_angle_site_symmetry_3
_geom_angle
N1 C1 C2 . . 122.57(13)
N1 C1 H1A . . 118.7
C2 C1 H1A . . 118.7
C3 C2 C1 . . 118.86(13)
C3 C2 H2A . . 120.6
C1 C2 H2A . . 120.6
C2 C3 C4 . . 118.85(12)
C2 C3 H3A . . 120.6
C4 C3 H3A . . 120.6
C3 C4 C5 . . 119.09(14)
C3 C4 H4A . . 120.5
C5 C4 H4A . . 120.5
N1 C5 C4 . . 122.39(13)
N1 C5 H5A . . 118.8
C4 C5 H5A . . 118.8
O1 C6 S2 . . 118.6(4)
O1B C6 S2 . . 128.8(6)
O1 C6 S1 . . 118.1(4)
O1B C6 S1 . . 107.9(6)
S2 C6 S1 . . 123.34(7)
C6 O1 C7 . . 127.1(9)
O1 C7 C8 . . 110.3(11)
O1 C7 H7A . . 109.6
C8 C7 H7A . . 109.6
O1 C7 H7B . . 109.6
C8 C7 H7B . . 109.6
H7A C7 H7B . . 108.1
C9 C8 C7 . . 112.9(7)
C9 C8 H8A . . 109.0
C7 C8 H8A . . 109.0
C9 C8 H8B . . 109.0
C7 C8 H8B . . 109.0
H8A C8 H8B . . 107.8
C10 C9 C8 . . 111.8(5)
C10 C9 H9A . . 109.3
C8 C9 H9A . . 109.3
C10 C9 H9B . . 109.3
C8 C9 H9B . . 109.3
H9A C9 H9B . . 107.9
C6 O1B C7B . . 112.4(12)
C8B C7B O1B . . 103.3(16)
C8B C7B H7BA . . 111.1
O1B C7B H7BA . . 111.1
C8B C7B H7BB . . 111.1
O1B C7B H7BB . . 111.1
H7BA C7B H7BB . . 109.1
C7B C8B C9B . . 114.6(9)
C7B C8B H8BA . . 108.6
C9B C8B H8BA . . 108.6
C7B C8B H8BB . . 108.6
C9B C8B H8BB . . 108.6
H8BA C8B H8BB . . 107.6
C8B C9B C10B . . 113.5(9)
C8B C9B H9BA . . 108.9
C10B C9B H9BA . . 108.9
C8B C9B H9BB . . 108.9
C10B C9B H9BB . . 108.9
H9BA C9B H9BB . . 107.7
C9B C10B H10D . . 109.5
C9B C10B H10E . . 109.5
H10D C10B H10E . . 109.5
C9B C10B H10F . . 109.5
H10D C10B H10F . . 109.5
H10E C10B H10F . . 109.5
N1 Mn1 N1 3_667 . 180.0
N1 Mn1 S1 3_667 . 89.15(3)
N1 Mn1 S1 . . 90.85(3)
N1 Mn1 S1 3_667 3_667 90.86(3)
N1 Mn1 S1 . 3_667 89.15(3)
S1 Mn1 S1 . 3_667 180.0
N1 Mn1 S2 3_667 . 89.85(3)
N1 Mn1 S2 . . 90.15(3)
S1 Mn1 S2 . . 69.478(12)
S1 Mn1 S2 3_667 . 110.523(12)
N1 Mn1 S2 3_667 3_667 90.16(3)
N1 Mn1 S2 . 3_667 89.84(3)
S1 Mn1 S2 . 3_667 110.521(12)
S1 Mn1 S2 3_667 3_667 69.477(12)
S2 Mn1 S2 . 3_667 180.0
C1 N1 C5 . . 118.23(11)
C1 N1 Mn1 . . 120.78(9)
C5 N1 Mn1 . . 120.81(8)
C6 S1 Mn1 . . 84.58(4)
C6 S2 Mn1 . . 82.56(4)

loop_
_geom_bond_atom_site_label_1
_geom_bond_atom_site_label_2
_geom_bond_site_symmetry_2
_geom_bond_distance
C1 N1 . 1.3447(17)
C1 C2 . 1.3937(17)
C1 H1A . 0.9500
C2 C3 . 1.384(2)
C2 H2A . 0.9500
C3 C4 . 1.387(2)
C3 H3A . 0.9500
C4 C5 . 1.3906(18)
C4 H4A . 0.9500
C5 N1 . 1.3454(18)
C5 H5A . 0.9500
C6 O1 . 1.332(8)
C6 O1B . 1.349(11)
C6 S2 . 1.6925(13)
C6 S1 . 1.7014(13)
O1 C7 . 1.41(2)
C7 C8 . 1.524(16)
C7 H7A . 0.9900
C7 H7B . 0.9900
C8 C9 . 1.523(3)
C8 H8A . 0.9900
C8 H8B . 0.9900
C9 C10 . 1.513(16)
C9 H9A . 0.9900
C9 H9B . 0.9900
C10 H10A . 0.9800
C10 H10B . 0.9800
C10 H10C . 0.9800
O1B C7B . 1.52(3)
C7B C8B . 1.52(2)
C7B H7BA . 0.9900
C7B H7BB . 0.9900
C8B C9B . 1.523(5)
C8B H8BA . 0.9900
C8B H8BB . 0.9900
C9B C10B . 1.55(2)
C9B H9BA . 0.9900
C9B H9BB . 0.9900
C10B H10D . 0.9800
C10B H10E . 0.9800
C10B H10F . 0.9800
Mn1 N1 3_667 2.2558(11)
Mn1 N1 . 2.2558(11)
Mn1 S1 . 2.5863(4)
Mn1 S1 3_667 2.5863(4)
Mn1 S2 . 2.6554(5)
Mn1 S2 3_667 2.6554(5)

loop_
_geom_torsion_atom_site_label_1
_geom_torsion_atom_site_label_2
_geom_torsion_atom_site_label_3
_geom_torsion_atom_site_label_4
_geom_torsion_site_symmetry_1
_geom_torsion
N1 C1 C2 C3 . 0.2(2)
C1 C2 C3 C4 . 0.7(2)
C2 C3 C4 C5 . -0.8(2)
C3 C4 C5 N1 . 0.0(2)
O1B C6 O1 C7 . -171(12)
S2 C6 O1 C7 . 3(2)
S1 C6 O1 C7 . -177.8(13)
C6 O1 C7 C8 . 159.6(13)
O1 C7 C8 C9 . 59.6(13)
C7 C8 C9 C10 . -175.5(10)
O1 C6 O1B C7B . 7(9)
S2 C6 O1B C7B . 0(3)
S1 C6 O1B C7B . -178.7(15)
C6 O1B C7B C8B . -163.2(16)
O1B C7B C8B C9B . -54.0(18)
C7B C8B C9B C10B . -178.7(15)
C2 C1 N1 C5 . -0.99(19)
C2 C1 N1 Mn1 . 174.12(10)
C4 C5 N1 C1 . 0.90(19)
C4 C5 N1 Mn1 . -174.21(10)
S1 Mn1 N1 C1 . 58.88(9)
S1 Mn1 N1 C1 3_667 -121.11(9)
S2 Mn1 N1 C1 . 128.36(9)
S2 Mn1 N1 C1 3_667 -51.64(9)
S1 Mn1 N1 C5 . -126.13(9)
S1 Mn1 N1 C5 3_667 53.87(9)
S2 Mn1 N1 C5 . -56.65(9)
S2 Mn1 N1 C5 3_667 123.35(9)
O1 C6 S1 Mn1 . 178.4(9)
O1B C6 S1 Mn1 . 177.2(12)
S2 C6 S1 Mn1 . -1.95(7)
N1 Mn1 S1 C6 3_667 -89.05(5)
N1 Mn1 S1 C6 . 90.95(5)
S2 Mn1 S1 C6 . 1.11(4)
S2 Mn1 S1 C6 3_667 -178.89(4)
O1 C6 S2 Mn1 . -178.5(9)
O1B C6 S2 Mn1 . -177.1(14)
S1 C6 S2 Mn1 . 1.91(7)
N1 Mn1 S2 C6 3_667 88.03(5)
N1 Mn1 S2 C6 . -91.97(5)
S1 Mn1 S2 C6 . -1.12(4)
S1 Mn1 S2 C6 3_667 178.88(4)
